data_1515269
loop_
_publ_author_name
'Mankad, Neal P.'
'Toste, F. Dean'

_publ_section_title
;
 C(sp(3))-F reductive elimination from alkylgold(iii) fluoride complexes.
;
_journal_issue 1
_journal_name_full 'Chemical science (Royal Society of Chemistry : 2010)'
_journal_page_first 72
_journal_page_last 76
_journal_paper_doi 10.1039/C1SC00515D
_journal_volume 3
_journal_year 2012
_chemical_formula_sum 'C29 H40 Au Cl4 F N2'
_chemical_formula_weight 774.40
_chemical_name_common IPrAuF*2CH2Cl2
_chemical_name_systematic
;
?
;
_space_group_IT_number 11
_symmetry_cell_setting monoclinic
_symmetry_space_group_name_Hall '-P 2yb'
_symmetry_space_group_name_H-M 'P 1 21/m 1'
_atom_sites_solution_hydrogens geom
_atom_sites_solution_primary direct
_atom_sites_solution_secondary difmap
_audit_creation_method SHELXL-97
_cell_angle_alpha 90.00
_cell_angle_beta 103.594(2)
_cell_angle_gamma 90.00
_cell_formula_units_Z 2
_cell_length_a 9.3108(10)
_cell_length_b 16.3917(17)
_cell_length_c 10.7713(11)
_cell_measurement_reflns_used 9392
_cell_measurement_temperature 100(2)
_cell_measurement_theta_max 27.11
_cell_measurement_theta_min 2.31
_cell_volume 1597.9(3)
_computing_cell_refinement 'Bruker SMART'
_computing_data_collection 'Bruker SMART'
_computing_data_reduction 'Bruker SAINT'
_computing_molecular_graphics 'Bruker SHELXTL'
_computing_publication_material 'Bruker SHELXTL'
_computing_structure_refinement 'SHELXL-97 (Sheldrick, 1997)'
_computing_structure_solution 'SHELXS-97 (Sheldrick, 1990)'
_diffrn_ambient_temperature 100(2)
_diffrn_measured_fraction_theta_full 0.996
_diffrn_measured_fraction_theta_max 0.996
_diffrn_measurement_device_type 'CCD area detector'
_diffrn_measurement_method 'phi and omega scans'
_diffrn_radiation_monochromator graphite
_diffrn_radiation_source 'fine-focus sealed tube'
_diffrn_radiation_type MoK\a
_diffrn_radiation_wavelength 0.71073
_diffrn_reflns_av_R_equivalents 0.0372
_diffrn_reflns_av_sigmaI/netI 0.0156
_diffrn_reflns_limit_h_max 11
_diffrn_reflns_limit_h_min -11
_diffrn_reflns_limit_k_max 20
_diffrn_reflns_limit_k_min -21
_diffrn_reflns_limit_l_max 13
_diffrn_reflns_limit_l_min -13
_diffrn_reflns_number 51743
_diffrn_reflns_theta_full 27.15
_diffrn_reflns_theta_max 27.15
_diffrn_reflns_theta_min 2.25
_exptl_absorpt_coefficient_mu 4.964
_exptl_absorpt_correction_T_max 0.609
_exptl_absorpt_correction_T_min 0.039
_exptl_absorpt_correction_type multi-scan
_exptl_crystal_colour colourless
_exptl_crystal_density_diffrn 1.610
_exptl_crystal_density_meas ?
_exptl_crystal_density_method 'not measured'
_exptl_crystal_description block
_exptl_crystal_F_000 768
_exptl_crystal_size_max 0.80
_exptl_crystal_size_mid 0.60
_exptl_crystal_size_min 0.10
_refine_diff_density_max 2.576
_refine_diff_density_min -3.025
_refine_diff_density_rms 0.123
_refine_ls_extinction_method none
_refine_ls_goodness_of_fit_ref 1.062
_refine_ls_hydrogen_treatment mixed
_refine_ls_matrix_type full
_refine_ls_number_parameters 198
_refine_ls_number_reflns 3646
_refine_ls_number_restraints 24
_refine_ls_restrained_S_all 1.060
_refine_ls_R_factor_all 0.0309
_refine_ls_R_factor_gt 0.0282
_refine_ls_shift/su_max 0.001
_refine_ls_shift/su_mean 0.000
_refine_ls_structure_factor_coef Fsqd
_refine_ls_weighting_details 'calc w=1/[\s^2^(Fo^2^)+(0.0325P)^2^+5.7645P] where P=(Fo^2^+2Fc^2^)/3'
_refine_ls_weighting_scheme calc
_refine_ls_wR_factor_gt 0.0674
_refine_ls_wR_factor_ref 0.0693
_reflns_number_gt 3436
_reflns_number_total 3646
_reflns_threshold_expression >2sigma(I)
_cod_data_source_file c1sc00515d.txt
_cod_data_source_block npm021sym
_cod_depositor_comments
;
The following automatic conversions were performed:

'_symmetry_cell_setting' value 'Monoclinic' changed to 'monoclinic'
according to
/usr/data/users/saulius/automatic-downloads/retrospective/RSC/lib/dictionaries/cif_core.dic
dictionary named 'cif_core.dic' version 2.4.2 from 2011-04-26.

Automatic conversion script
Id: cif_fix_values 2281 2013-09-26 08:29:07Z andrius 

The following automatic conversions were performed:

'_exptl_crystal_density_meas' value 'not measured' was changed to '?'
- the value is perceived as not measured.

Automatic conversion script
Id: cif_fix_values 3008 2015-01-20 13:52:24Z robertas 
;
_cod_original_sg_symbol_H-M P2(1)/m
_cod_database_code 1515269

loop_
_symmetry_equiv_pos_as_xyz
'x, y, z'
'-x, y+1/2, -z'
'-x, -y, -z'
'x, -y-1/2, z'

loop_
_atom_site_label
_atom_site_type_symbol
_atom_site_fract_x
_atom_site_fract_y
_atom_site_fract_z
_atom_site_U_iso_or_equiv
_atom_site_adp_type
_atom_site_occupancy
_atom_site_symmetry_multiplicity
_atom_site_calc_flag
_atom_site_refinement_flags
_atom_site_disorder_assembly
_atom_site_disorder_group
Au1 Au -0.00196(2) 0.7500 0.937282(17) 0.02001(7) Uani 1 2 d S . .
F1 F -0.2238(3) 0.7500 0.9395(2) 0.0159(5) Uani 1 2 d S . .
N1 N 0.2911(3) 0.81555(18) 0.9217(3) 0.0208(6) Uani 1 1 d . . .
C1 C 0.2050(6) 0.7500 0.9275(4) 0.0210(10) Uani 1 2 d S . .
C2 C 0.4312(4) 0.7914(2) 0.9130(3) 0.0269(8) Uani 1 1 d . . .
H2 H 0.5115 0.8260 0.9080 0.032 Uiso 1 1 calc R . .
C3 C 0.2422(4) 0.8991(2) 0.9221(3) 0.0227(7) Uani 1 1 d . . .
C4 C 0.2786(5) 0.9425(2) 1.0370(4) 0.0304(8) Uani 1 1 d . . .
C5 C 0.2263(6) 1.0225(3) 1.0351(4) 0.0425(11) Uani 1 1 d . . .
H5 H 0.2494 1.0540 1.1112 0.051 Uiso 1 1 calc R . .
C6 C 0.1419(6) 1.0565(3) 0.9250(5) 0.0473(12) Uani 1 1 d . . .
H6 H 0.1062 1.1107 0.9264 0.057 Uiso 1 1 calc R . .
C7 C 0.1087(5) 1.0125(2) 0.8125(4) 0.0380(10) Uani 1 1 d . . .
H7 H 0.0515 1.0371 0.7372 0.046 Uiso 1 1 calc R . .
C8 C 0.1578(4) 0.9323(2) 0.8077(4) 0.0275(8) Uani 1 1 d . . .
C9 C 0.3690(5) 0.9048(3) 1.1589(4) 0.0350(9) Uani 1 1 d . . .
H9 H 0.4105 0.8524 1.1348 0.042 Uiso 1 1 calc R . .
C10 C 0.4982(9) 0.9575(5) 1.2235(7) 0.098(3) Uani 1 1 d . . .
H10A H 0.5586 0.9702 1.1627 0.148 Uiso 1 1 calc R . .
H10B H 0.5583 0.9282 1.2968 0.148 Uiso 1 1 calc R . .
H10C H 0.4614 1.0083 1.2528 0.148 Uiso 1 1 calc R . .
C11 C 0.2729(6) 0.8838(5) 1.2495(5) 0.071(2) Uani 1 1 d . . .
H11A H 0.2382 0.9341 1.2819 0.106 Uiso 1 1 calc R . .
H11B H 0.3304 0.8519 1.3211 0.106 Uiso 1 1 calc R . .
H11C H 0.1878 0.8517 1.2042 0.106 Uiso 1 1 calc R . .
C12 C 0.1193(5) 0.8849(2) 0.6829(4) 0.0319(8) Uani 1 1 d . . .
H12 H 0.1680 0.8303 0.6976 0.038 Uiso 1 1 calc R . .
C13 C 0.1759(5) 0.9287(3) 0.5780(4) 0.0361(9) Uani 1 1 d . . .
H13A H 0.1324 0.9834 0.5648 0.054 Uiso 1 1 calc R . .
H13B H 0.1476 0.8975 0.4984 0.054 Uiso 1 1 calc R . .
H13C H 0.2837 0.9332 0.6038 0.054 Uiso 1 1 calc R . .
C14 C -0.0474(6) 0.8719(3) 0.6409(4) 0.0469(12) Uani 1 1 d . . .
H14A H -0.0814 0.8422 0.7077 0.070 Uiso 1 1 calc R . .
H14B H -0.0706 0.8402 0.5616 0.070 Uiso 1 1 calc R . .
H14C H -0.0972 0.9249 0.6266 0.070 Uiso 1 1 calc R . .
C15 C 0.7680(10) 0.7500 0.2287(9) 0.093(4) Uani 1 2 d S . .
H15A H 0.7458 0.7986 0.1728 0.112 Uiso 0.50 1 calc PR . .
H15B H 0.7458 0.7014 0.1728 0.112 Uiso 0.50 1 calc PR . .
C16 C 0.6328(9) 0.7500 0.6447(9) 0.064(2) Uani 1 2 d S . .
H16 H 0.705(8) 0.7500 0.587(7) 0.04(2) Uiso 1 2 d S . .
H17 H 0.672(11) 0.7500 0.753(10) 0.09(3) Uiso 1 2 d S . .
Cl1 Cl 0.95770(19) 0.7500 0.29684(17) 0.0470(4) Uani 1 2 d S . .
Cl2 Cl 0.6529(2) 0.7500 0.3217(2) 0.1149(14) Uani 1 2 d SU . .
Cl3A Cl 0.5704(6) 0.8659(4) 0.6085(4) 0.0622(16) Uani 0.412(11) 1 d PU A 1
Cl3B Cl 0.4966(8) 0.8130(6) 0.5919(4) 0.113(4) Uani 0.588(11) 1 d PU . 2

loop_
_atom_site_aniso_label
_atom_site_aniso_U_11
_atom_site_aniso_U_22
_atom_site_aniso_U_33
_atom_site_aniso_U_23
_atom_site_aniso_U_13
_atom_site_aniso_U_12
Au1 0.02359(11) 0.01490(10) 0.02099(10) 0.000 0.00412(7) 0.000
F1 0.0131(12) 0.0162(12) 0.0202(13) 0.000 0.0076(10) 0.000
N1 0.0238(14) 0.0211(14) 0.0165(13) 0.0005(11) 0.0026(11) -0.0018(12)
C1 0.034(3) 0.015(2) 0.012(2) 0.000 0.0012(18) 0.000
C2 0.0255(18) 0.035(2) 0.0208(16) 0.0005(15) 0.0063(14) -0.0028(15)
C3 0.0275(18) 0.0173(16) 0.0241(17) -0.0018(13) 0.0076(14) -0.0057(13)
C4 0.038(2) 0.0276(19) 0.0279(19) -0.0054(15) 0.0129(16) -0.0125(16)
C5 0.070(3) 0.024(2) 0.040(2) -0.0113(17) 0.027(2) -0.015(2)
C6 0.083(4) 0.0160(19) 0.052(3) -0.0001(18) 0.034(3) 0.002(2)
C7 0.056(3) 0.0189(19) 0.041(2) 0.0060(16) 0.015(2) 0.0016(18)
C8 0.036(2) 0.0164(16) 0.0303(19) 0.0016(14) 0.0083(16) -0.0025(15)
C9 0.038(2) 0.044(2) 0.0238(18) -0.0077(17) 0.0084(16) -0.0145(19)
C10 0.087(5) 0.115(7) 0.074(4) 0.015(4) -0.020(4) -0.069(5)
C11 0.046(3) 0.125(6) 0.045(3) 0.039(3) 0.017(2) -0.003(3)
C12 0.042(2) 0.0212(18) 0.0271(19) 0.0041(15) -0.0024(16) 0.0014(16)
C13 0.037(2) 0.038(2) 0.031(2) 0.0011(17) 0.0033(17) 0.0041(18)
C14 0.053(3) 0.048(3) 0.034(2) 0.013(2) -0.001(2) -0.020(2)
C15 0.050(5) 0.187(13) 0.047(5) 0.000 0.020(4) 0.000
C16 0.038(4) 0.101(7) 0.052(5) 0.000 0.009(3) 0.000
Cl1 0.0414(9) 0.0535(10) 0.0485(9) 0.000 0.0157(7) 0.000
Cl2 0.0378(11) 0.254(5) 0.0513(13) 0.000 0.0079(9) 0.000
Cl3A 0.049(2) 0.065(3) 0.066(2) -0.0137(19) 0.0002(17) 0.024(2)
Cl3B 0.111(4) 0.181(7) 0.057(2) 0.046(3) 0.039(2) 0.104(5)

loop_
_atom_type_symbol
_atom_type_description
_atom_type_scat_dispersion_real
_atom_type_scat_dispersion_imag
_atom_type_scat_source
C C 0.0033 0.0016 'International Tables Vol C Tables 4.2.6.8 and 6.1.1.4'
H H 0.0000 0.0000 'International Tables Vol C Tables 4.2.6.8 and 6.1.1.4'
N N 0.0061 0.0033 'International Tables Vol C Tables 4.2.6.8 and 6.1.1.4'
F F 0.0171 0.0103 'International Tables Vol C Tables 4.2.6.8 and 6.1.1.4'
Cl Cl 0.1484 0.1585 'International Tables Vol C Tables 4.2.6.8 and 6.1.1.4'
Au Au -2.0133 8.8022 'International Tables Vol C Tables 4.2.6.8 and 6.1.1.4'

loop_
_geom_angle_atom_site_label_1
_geom_angle_atom_site_label_2
_geom_angle_atom_site_label_3
_geom_angle
_geom_angle_site_symmetry_1
_geom_angle_site_symmetry_3
C1 Au1 F1 177.65(15) . .
C1 N1 C2 110.7(3) . .
C1 N1 C3 124.3(3) . .
C2 N1 C3 125.0(3) . .
N1 C1 N1 105.3(4) . 4_575
N1 C1 Au1 127.3(2) . .
N1 C1 Au1 127.3(2) 4_575 .
C2 C2 N1 106.6(2) 4_575 .
C2 C2 H2 126.7 4_575 .
N1 C2 H2 126.7 . .
C4 C3 C8 123.2(4) . .
C4 C3 N1 118.3(3) . .
C8 C3 N1 118.5(3) . .
C5 C4 C3 117.0(4) . .
C5 C4 C9 121.1(4) . .
C3 C4 C9 121.9(4) . .
C6 C5 C4 121.3(4) . .
C6 C5 H5 119.4 . .
C4 C5 H5 119.4 . .
C5 C6 C7 120.6(4) . .
C5 C6 H6 119.7 . .
C7 C6 H6 119.7 . .
C6 C7 C8 121.1(4) . .
C6 C7 H7 119.4 . .
C8 C7 H7 119.4 . .
C7 C8 C3 116.9(4) . .
C7 C8 C12 120.2(4) . .
C3 C8 C12 122.9(3) . .
C11 C9 C10 111.1(5) . .
C11 C9 C4 111.1(4) . .
C10 C9 C4 112.7(4) . .
C11 C9 H9 107.2 . .
C10 C9 H9 107.2 . .
C4 C9 H9 107.2 . .
C9 C10 H10A 109.5 . .
C9 C10 H10B 109.5 . .
H10A C10 H10B 109.5 . .
C9 C10 H10C 109.5 . .
H10A C10 H10C 109.5 . .
H10B C10 H10C 109.5 . .
C9 C11 H11A 109.5 . .
C9 C11 H11B 109.5 . .
H11A C11 H11B 109.5 . .
C9 C11 H11C 109.5 . .
H11A C11 H11C 109.5 . .
H11B C11 H11C 109.5 . .
C8 C12 C14 110.2(4) . .
C8 C12 C13 111.2(3) . .
C14 C12 C13 110.4(3) . .
C8 C12 H12 108.3 . .
C14 C12 H12 108.3 . .
C13 C12 H12 108.3 . .
C12 C13 H13A 109.5 . .
C12 C13 H13B 109.5 . .
H13A C13 H13B 109.5 . .
C12 C13 H13C 109.5 . .
H13A C13 H13C 109.5 . .
H13B C13 H13C 109.5 . .
C12 C14 H14A 109.5 . .
C12 C14 H14B 109.5 . .
H14A C14 H14B 109.5 . .
C12 C14 H14C 109.5 . .
H14A C14 H14C 109.5 . .
H14B C14 H14C 109.5 . .
Cl2 C15 Cl1 119.2(6) . .
Cl2 C15 H15A 107.5 . .
Cl1 C15 H15A 107.5 . .
Cl2 C15 H15B 107.5 . .
Cl1 C15 H15B 107.5 . .
H15A C15 H15B 107.0 . .
Cl3B C16 Cl3B 78.5(9) . 4_575
Cl3B C16 Cl3A 33.2(3) . .
Cl3B C16 Cl3A 111.5(7) 4_575 .
Cl3B C16 Cl3A 111.5(7) . 4_575
Cl3B C16 Cl3A 33.2(3) 4_575 4_575
Cl3A C16 Cl3A 143.9(5) . 4_575
Cl3B C16 H16 111(3) . .
Cl3B C16 H16 111(3) 4_575 .
Cl3A C16 H16 94.9(13) . .
Cl3A C16 H16 94.9(13) 4_575 .
Cl3B C16 H17 113(4) . .
Cl3B C16 H17 113(4) 4_575 .
Cl3A C16 H17 102.1(13) . .
Cl3A C16 H17 102.1(13) 4_575 .
H16 C16 H17 122(7) . .
C16 Cl3B Cl3B 50.7(5) . 4_575

loop_
_geom_bond_atom_site_label_1
_geom_bond_atom_site_label_2
_geom_bond_distance
_geom_bond_site_symmetry_2
Au1 C1 1.954(5) .
Au1 F1 2.071(2) .
N1 C1 1.351(4) .
N1 C2 1.387(5) .
N1 C3 1.443(5) .
C1 N1 1.351(4) 4_575
C2 C2 1.356(8) 4_575
C2 H2 0.9500 .
C3 C4 1.399(5) .
C3 C8 1.406(5) .
C4 C5 1.397(6) .
C4 C9 1.515(6) .
C5 C6 1.377(7) .
C5 H5 0.9500 .
C6 C7 1.382(6) .
C6 H6 0.9500 .
C7 C8 1.396(5) .
C7 H7 0.9500 .
C8 C12 1.521(5) .
C9 C11 1.511(6) .
C9 C10 1.511(7) .
C9 H9 1.0000 .
C10 H10A 0.9800 .
C10 H10B 0.9800 .
C10 H10C 0.9800 .
C11 H11A 0.9800 .
C11 H11B 0.9800 .
C11 H11C 0.9800 .
C12 C14 1.526(6) .
C12 C13 1.533(6) .
C12 H12 1.0000 .
C13 H13A 0.9800 .
C13 H13B 0.9800 .
C13 H13C 0.9800 .
C14 H14A 0.9800 .
C14 H14B 0.9800 .
C14 H14C 0.9800 .
C15 Cl2 1.629(9) .
C15 Cl1 1.747(9) .
C15 H15A 0.9900 .
C15 H15B 0.9900 .
C16 Cl3B 1.631(7) .
C16 Cl3B 1.631(7) 4_575
C16 Cl3A 1.998(6) .
C16 Cl3A 1.998(6) 4_575
C16 H16 1.02(8) .
C16 H17 1.14(11) .
Cl3B Cl3B 2.064(19) 4_575
